data_4510449
loop_
_publ_author_name
'Han, Lu-Lu'
'Zhang, Xi-Ying'
'Chen, Jiang-Shan'
'Li, Zhong-Hui'
'Sun, Dao-Feng'
'Wang, Xing-Po'
'Sun, Di'

_publ_section_title
;
 Silver(I)/Bipyrazole/Dicarboxylate Interpenetrated Coordination Networks:
 Spontaneous Chiral Resolution, Modulation of Topologies, Water Clusters,
 and Photoluminescences
;
_journal_issue 5
_journal_name_full 'Crystal Growth &amp; Design'
_journal_page_first 2230
_journal_paper_doi 10.1021/cg401805x
_journal_volume 14
_journal_year 2014
_chemical_formula_sum 'C39 H63 Ag2 N12 O7.5'
_chemical_formula_weight 1035.75
_chemical_name_systematic
; 
 ? 
;
_space_group_IT_number 15
_symmetry_cell_setting monoclinic
_symmetry_space_group_name_Hall '-C 2yc'
_symmetry_space_group_name_H-M 'C 1 2/c 1'
_atom_sites_solution_hydrogens geom
_atom_sites_solution_primary direct
_atom_sites_solution_secondary difmap
_audit_creation_method SHELXL-97
_cell_angle_alpha 90.00
_cell_angle_beta 113.813(7)
_cell_angle_gamma 90.00
_cell_formula_units_Z 8
_cell_length_a 35.034(14)
_cell_length_b 10.387(4)
_cell_length_c 30.465(13)
_cell_measurement_temperature 298(2)
_cell_volume 10142(7)
_computing_structure_refinement 'SHELXL-97 (Sheldrick, 1997)'
_computing_structure_solution 'SHELXS-97 (Sheldrick, 1990)'
_diffrn_ambient_temperature 298(2)
_diffrn_measured_fraction_theta_full 0.998
_diffrn_measured_fraction_theta_max 0.998
_diffrn_radiation_monochromator graphite
_diffrn_radiation_source 'fine-focus sealed tube'
_diffrn_radiation_type MoK\a
_diffrn_radiation_wavelength 0.71073
_diffrn_reflns_av_R_equivalents 0.0687
_diffrn_reflns_av_sigmaI/netI 0.0885
_diffrn_reflns_limit_h_max 37
_diffrn_reflns_limit_h_min -41
_diffrn_reflns_limit_k_max 12
_diffrn_reflns_limit_k_min -10
_diffrn_reflns_limit_l_max 36
_diffrn_reflns_limit_l_min -31
_diffrn_reflns_number 24317
_diffrn_reflns_theta_full 25.00
_diffrn_reflns_theta_max 25.00
_diffrn_reflns_theta_min 2.10
_exptl_absorpt_coefficient_mu 0.827
_exptl_absorpt_correction_T_max 0.9368
_exptl_absorpt_correction_T_min 0.9219
_exptl_crystal_density_diffrn 1.357
_exptl_crystal_density_method 'not measured'
_exptl_crystal_F_000 4280
_exptl_crystal_size_max 0.10
_exptl_crystal_size_mid 0.10
_exptl_crystal_size_min 0.08
_refine_diff_density_max 0.799
_refine_diff_density_min -0.716
_refine_diff_density_rms 0.087
_refine_ls_extinction_method none
_refine_ls_goodness_of_fit_ref 1.006
_refine_ls_hydrogen_treatment mixed
_refine_ls_matrix_type full
_refine_ls_number_parameters 557
_refine_ls_number_reflns 8929
_refine_ls_number_restraints 25
_refine_ls_restrained_S_all 1.017
_refine_ls_R_factor_all 0.1222
_refine_ls_R_factor_gt 0.0563
_refine_ls_shift/su_max 0.000
_refine_ls_shift/su_mean 0.000
_refine_ls_structure_factor_coef Fsqd
_refine_ls_weighting_details 'calc w=1/[\s^2^(Fo^2^)+(0.0763P)^2^+0.0000P] where P=(Fo^2^+2Fc^2^)/3'
_refine_ls_weighting_scheme calc
_refine_ls_wR_factor_gt 0.1321
_refine_ls_wR_factor_ref 0.1636
_reflns_number_gt 4828
_reflns_number_total 8929
_reflns_threshold_expression >2sigma(I)
_cod_data_source_file cg401805x_si_002.cif
_cod_data_source_block 7
_cod_depositor_comments
;
The following automatic conversions were performed:

'_symmetry_cell_setting' value 'Monoclinic' changed to 'monoclinic'
according to
/usr/data/users/saulius/crontab/automatic-downloads/rss-feeds/ACS/lib/dictionaries/cif_core.dic
dictionary named 'cif_core.dic' version 2.4.2 from 2011-04-26.

Automatic conversion script
Id: cif_fix_values 2281 2013-09-26 08:29:07Z andrius 

 Adding full bibliography for 4510442--4510449.cif.
;
_cod_original_sg_symbol_H-M 'C2/c  '
_cod_original_formula_sum 'C39 H63 Ag2 N12 O7.50'
_cod_database_code 4510449

loop_
_symmetry_equiv_pos_as_xyz
'x, y, z'
'-x, y, -z+1/2'
'x+1/2, y+1/2, z'
'-x+1/2, y+1/2, -z+1/2'
'-x, -y, -z'
'x, -y, z-1/2'
'-x+1/2, -y+1/2, -z'
'x+1/2, -y+1/2, z-1/2'

loop_
_atom_site_label
_atom_site_type_symbol
_atom_site_fract_x
_atom_site_fract_y
_atom_site_fract_z
_atom_site_U_iso_or_equiv
_atom_site_adp_type
_atom_site_occupancy
_atom_site_symmetry_multiplicity
_atom_site_calc_flag
_atom_site_refinement_flags
Ag1 Ag 0.392506(17) -0.07006(5) 0.31401(2) 0.0610(2) Uani 1 1 d .
Ag2 Ag 0.274985(17) 0.72023(5) 0.39775(2) 0.0620(2) Uani 1 1 d .
C1 C 0.3773(2) -0.1175(8) 0.4341(3) 0.084(2) Uani 1 1 d .
H1A H 0.3848 -0.0351 0.4494 0.126 Uiso 1 1 calc R
H1B H 0.3671 -0.1719 0.4526 0.126 Uiso 1 1 calc R
H1C H 0.3559 -0.1067 0.4025 0.126 Uiso 1 1 calc R
C2 C 0.4149(2) -0.1785(6) 0.4308(3) 0.0535(17) Uani 1 1 d .
C3 C 0.4486(2) -0.2398(6) 0.4680(2) 0.0476(16) Uani 1 1 d .
C4 C 0.4746(2) -0.2787(6) 0.4461(3) 0.0554(18) Uani 1 1 d .
C5 C 0.5153(2) -0.3479(8) 0.4667(3) 0.081(2) Uani 1 1 d .
H5A H 0.5105 -0.4390 0.4627 0.121 Uiso 1 1 calc R
H5B H 0.5292 -0.3283 0.5003 0.121 Uiso 1 1 calc R
H5C H 0.5324 -0.3209 0.4506 0.121 Uiso 1 1 calc R
C6 C 0.3977(2) -0.4320(7) 0.5085(3) 0.071(2) Uani 1 1 d .
H6A H 0.3961 -0.4995 0.5292 0.106 Uiso 1 1 calc R
H6B H 0.4023 -0.4687 0.4821 0.106 Uiso 1 1 calc R
H6C H 0.3720 -0.3843 0.4965 0.106 Uiso 1 1 calc R
C7 C 0.4330(2) -0.3437(6) 0.5361(3) 0.0550(18) Uani 1 1 d .
C8 C 0.4545(2) -0.2581(6) 0.5182(2) 0.0491(17) Uani 1 1 d .
C9 C 0.4836(2) -0.1966(6) 0.5589(2) 0.0587(19) Uani 1 1 d .
C10 C 0.5146(3) -0.0943(8) 0.5632(3) 0.102(3) Uani 1 1 d .
H10A H 0.5191 -0.0424 0.5909 0.152 Uiso 1 1 calc R
H10B H 0.5043 -0.0413 0.5350 0.152 Uiso 1 1 calc R
H10C H 0.5405 -0.1333 0.5665 0.152 Uiso 1 1 calc R
C11 C 0.4236(2) 0.4428(6) 0.3691(3) 0.076(2) Uani 1 1 d .
H11A H 0.4522 0.4151 0.3814 0.113 Uiso 1 1 calc R
H11B H 0.4183 0.4852 0.3941 0.113 Uiso 1 1 calc R
H11C H 0.4184 0.5015 0.3430 0.113 Uiso 1 1 calc R
C12 C 0.3951(2) 0.3268(6) 0.3515(2) 0.0527(17) Uani 1 1 d .
C13 C 0.3581(2) 0.2972(6) 0.3552(2) 0.0494(16) Uani 1 1 d .
C14 C 0.3467(2) 0.1735(6) 0.3333(2) 0.0476(16) Uani 1 1 d .
C15 C 0.3079(2) 0.0964(6) 0.3258(3) 0.064(2) Uani 1 1 d .
H15A H 0.2861 0.1188 0.2954 0.096 Uiso 1 1 calc R
H15B H 0.2989 0.1154 0.3510 0.096 Uiso 1 1 calc R
H15C H 0.3139 0.0062 0.3261 0.096 Uiso 1 1 calc R
C16 C 0.3173(3) 0.5824(7) 0.3238(3) 0.083(3) Uani 1 1 d .
H16A H 0.2900 0.6189 0.3076 0.124 Uiso 1 1 calc R
H16B H 0.3242 0.5322 0.3016 0.124 Uiso 1 1 calc R
H16C H 0.3373 0.6503 0.3366 0.124 Uiso 1 1 calc R
C17 C 0.3178(2) 0.4986(6) 0.3636(2) 0.0539(17) Uani 1 1 d .
C18 C 0.33498(19) 0.3751(6) 0.3771(2) 0.0481(16) Uani 1 1 d .
C19 C 0.3275(2) 0.3426(6) 0.4166(3) 0.0528(17) Uani 1 1 d .
C20 C 0.3396(3) 0.2276(7) 0.4496(3) 0.076(2) Uani 1 1 d .
H20A H 0.3410 0.2521 0.4805 0.115 Uiso 1 1 calc R
H20B H 0.3664 0.1966 0.4526 0.115 Uiso 1 1 calc R
H20C H 0.3192 0.1608 0.4365 0.115 Uiso 1 1 calc R
C21 C 0.2121(2) 1.2025(7) 0.4069(3) 0.074(2) Uani 1 1 d .
H21A H 0.1858 1.1979 0.4096 0.110 Uiso 1 1 calc R
H21B H 0.2131 1.2790 0.3897 0.110 Uiso 1 1 calc R
H21C H 0.2343 1.2047 0.4384 0.110 Uiso 1 1 calc R
C22 C 0.2172(2) 1.0866(6) 0.3805(2) 0.0506(17) Uani 1 1 d .
C23 C 0.1972(2) 1.0504(6) 0.3326(2) 0.0467(16) Uani 1 1 d .
C24 C 0.2143(2) 0.9314(6) 0.3286(2) 0.0512(17) Uani 1 1 d .
C25 C 0.2048(2) 0.8454(7) 0.2861(2) 0.075(2) Uani 1 1 d .
H25A H 0.2228 0.8667 0.2704 0.113 Uiso 1 1 calc R
H25B H 0.1762 0.8571 0.2641 0.113 Uiso 1 1 calc R
H25C H 0.2092 0.7573 0.2964 0.113 Uiso 1 1 calc R
C26 C 0.2049(2) 1.3264(7) 0.2856(3) 0.069(2) Uani 1 1 d .
H26A H 0.2236 1.2872 0.2735 0.103 Uiso 1 1 calc R
H26B H 0.2189 1.3365 0.3197 0.103 Uiso 1 1 calc R
H26C H 0.1964 1.4093 0.2709 0.103 Uiso 1 1 calc R
C27 C 0.1673(2) 1.2425(6) 0.2740(2) 0.0460(16) Uani 1 1 d .
C28 C 0.16368(19) 1.1207(6) 0.2939(2) 0.0447(15) Uani 1 1 d .
C29 C 0.1231(2) 1.0849(6) 0.2701(2) 0.0484(16) Uani 1 1 d .
C30 C 0.0993(2) 0.9688(7) 0.2756(3) 0.072(2) Uani 1 1 d .
H30A H 0.1014 0.9648 0.3080 0.107 Uiso 1 1 calc R
H30B H 0.1110 0.8920 0.2685 0.107 Uiso 1 1 calc R
H30C H 0.0705 0.9759 0.2539 0.107 Uiso 1 1 calc R
C31 C 0.3039(2) 0.8413(9) 0.5109(3) 0.064(2) Uani 1 1 d .
C32 C 0.3268(4) 0.8116(10) 0.5644(3) 0.119(4) Uani 1 1 d .
H32A H 0.3172 0.7289 0.5708 0.142 Uiso 1 1 calc R
H32B H 0.3564 0.8036 0.5719 0.142 Uiso 1 1 calc R
C33 C 0.3216(4) 0.9026(12) 0.5951(4) 0.155(4) Uani 1 1 d U
H33A H 0.2919 0.9123 0.5866 0.187 Uiso 1 1 calc R
H33B H 0.3318 0.9845 0.5890 0.187 Uiso 1 1 calc R
C34 C 0.3433(3) 0.8760(13) 0.6505(4) 0.164(3) Uani 1 1 d DU
H34A H 0.3300 0.9285 0.6667 0.197 Uiso 1 1 calc R
H34B H 0.3390 0.7865 0.6564 0.197 Uiso 1 1 calc R
C35 C 0.3865(3) 0.9024(12) 0.6704(4) 0.150(3) Uani 1 1 d DU
H35A H 0.3992 0.8515 0.6531 0.179 Uiso 1 1 calc R
H35B H 0.3981 0.8724 0.7034 0.179 Uiso 1 1 calc R
C36 C 0.4000(3) 1.0424(11) 0.6703(4) 0.129(3) Uani 1 1 d U
H36A H 0.3843 1.0817 0.6393 0.155 Uiso 1 1 calc R
H36B H 0.3952 1.0913 0.6947 0.155 Uiso 1 1 calc R
C37 C 0.4465(3) 1.0413(11) 0.6807(4) 0.119(3) Uani 1 1 d U
H37A H 0.4615 1.0022 0.7119 0.143 Uiso 1 1 calc R
H37B H 0.4507 0.9876 0.6570 0.143 Uiso 1 1 calc R
C38 C 0.4641(2) 1.1675(8) 0.6803(3) 0.083(3) Uani 1 1 d .
H38A H 0.4636 1.2148 0.7076 0.100 Uiso 1 1 calc R
H38B H 0.4452 1.2116 0.6517 0.100 Uiso 1 1 calc R
C39 C 0.5081(2) 1.1798(8) 0.6818(2) 0.0553(18) Uani 1 1 d .
N1 N 0.41958(18) -0.1802(5) 0.38968(19) 0.0553(14) Uani 1 1 d .
N2 N 0.45658(19) -0.2423(5) 0.4007(2) 0.0585(15) Uani 1 1 d .
H2 H 0.4672 -0.2564 0.3801 0.070 Uiso 1 1 calc R
N3 N 0.4787(2) -0.2451(5) 0.5973(2) 0.0707(18) Uani 1 1 d .
H3 H 0.4932 -0.2221 0.6264 0.085 Uiso 1 1 calc R
N4 N 0.44767(18) -0.3353(6) 0.5840(2) 0.0610(15) Uani 1 1 d .
N5 N 0.37502(17) 0.1327(5) 0.31848(19) 0.0523(14) Uani 1 1 d .
N6 N 0.40399(17) 0.2277(5) 0.3292(2) 0.0531(14) Uani 1 1 d .
H6 H 0.4256 0.2246 0.3225 0.064 Uiso 1 1 calc R
N7 N 0.30004(17) 0.5366(5) 0.3929(2) 0.0576(15) Uani 1 1 d .
N8 N 0.30590(16) 0.4402(5) 0.4247(2) 0.0557(15) Uani 1 1 d .
H8 H 0.2970 0.4410 0.4472 0.067 Uiso 1 1 calc R
N9 N 0.24352(16) 0.8967(5) 0.37256(18) 0.0508(14) Uani 1 1 d .
N10 N 0.24406(16) 0.9920(5) 0.40315(18) 0.0537(14) Uani 1 1 d .
H10 H 0.2597 0.9920 0.4334 0.064 Uiso 1 1 calc R
N11 N 0.10386(16) 1.1776(5) 0.23803(18) 0.0522(14) Uani 1 1 d .
H11 H 0.0779 1.1754 0.2188 0.063 Uiso 1 1 calc R
N12 N 0.12995(16) 1.2746(5) 0.23959(18) 0.0487(13) Uani 1 1 d .
O1 O 0.29912(18) 0.7466(6) 0.48391(19) 0.0869(17) Uani 1 1 d .
O1W O 0.28436(17) 0.4970(5) 0.49863(19) 0.0934(18) Uani 1 1 d .
H1WA H 0.2609 0.5027 0.5006 0.112 Uiso 1 1 d R
H1WB H 0.2916 0.5720 0.4939 0.112 Uiso 1 1 d R
O2W O 0.5000 0.6786(6) 0.7500 0.072(2) Uani 1 2 d S
H2W H 0.4890 0.6202 0.7292 0.086 Uiso 1 1 d R
O2 O 0.29283(16) 0.9531(5) 0.49671(18) 0.0775(15) Uani 1 1 d .
O3 O 0.51917(13) 1.2936(4) 0.67619(16) 0.0559(12) Uani 1 1 d .
O3W O 0.52913(13) 0.8261(4) 0.69398(15) 0.0583(12) Uani 1 1 d .
H3WA H 0.5192 0.7923 0.7125 0.070 Uiso 1 1 d R
H3WB H 0.5277 0.9075 0.6957 0.070 Uiso 1 1 d R
O4 O 0.53116(15) 1.0840(5) 0.68882(18) 0.0686(14) Uani 1 1 d .
O4W O 0.46994(18) 0.5146(5) 0.67052(18) 0.0928(18) Uani 1 1 d .
H4WA H 0.4689 0.5587 0.6466 0.111 Uiso 1 1 d R
H4WB H 0.4856 0.4496 0.6740 0.111 Uiso 1 1 d R

loop_
_atom_site_aniso_label
_atom_site_aniso_U_11
_atom_site_aniso_U_22
_atom_site_aniso_U_33
_atom_site_aniso_U_23
_atom_site_aniso_U_13
_atom_site_aniso_U_12
Ag1 0.0701(4) 0.0396(3) 0.0687(4) -0.0178(3) 0.0233(3) -0.0055(3)
Ag2 0.0695(4) 0.0434(3) 0.0730(4) 0.0108(3) 0.0288(3) 0.0238(3)
C1 0.087(6) 0.096(6) 0.060(5) 0.011(4) 0.021(4) 0.024(5)
C2 0.057(4) 0.049(4) 0.057(5) -0.003(3) 0.025(4) 0.002(3)
C3 0.050(4) 0.044(4) 0.037(4) 0.002(3) 0.005(3) -0.006(3)
C4 0.060(5) 0.045(4) 0.058(5) -0.002(3) 0.021(4) 0.004(4)
C5 0.071(5) 0.087(6) 0.083(6) 0.008(5) 0.030(4) 0.021(5)
C6 0.058(5) 0.080(5) 0.067(5) -0.002(4) 0.017(4) -0.006(4)
C7 0.055(4) 0.045(4) 0.060(5) 0.001(3) 0.018(4) 0.007(3)
C8 0.056(4) 0.038(4) 0.047(4) 0.002(3) 0.014(3) 0.006(3)
C9 0.084(5) 0.046(4) 0.041(4) 0.007(3) 0.020(4) -0.005(4)
C10 0.127(8) 0.082(6) 0.074(6) 0.000(5) 0.019(5) -0.045(6)
C11 0.088(6) 0.049(4) 0.097(6) -0.018(4) 0.045(5) -0.018(4)
C12 0.068(5) 0.031(3) 0.064(5) -0.003(3) 0.031(4) 0.000(3)
C13 0.055(4) 0.039(4) 0.056(4) -0.004(3) 0.024(3) 0.001(3)
C14 0.050(4) 0.034(3) 0.056(4) -0.001(3) 0.019(3) 0.001(3)
C15 0.049(4) 0.053(4) 0.087(6) -0.009(4) 0.024(4) -0.007(4)
C16 0.130(7) 0.054(5) 0.075(6) 0.012(4) 0.053(5) 0.025(5)
C17 0.069(5) 0.048(4) 0.052(4) -0.001(3) 0.032(4) 0.010(4)
C18 0.056(4) 0.036(3) 0.056(4) -0.005(3) 0.025(4) 0.006(3)
C19 0.054(4) 0.034(4) 0.071(5) 0.005(3) 0.026(4) 0.011(3)
C20 0.097(6) 0.051(4) 0.091(6) 0.016(4) 0.049(5) 0.014(4)
C21 0.095(6) 0.054(5) 0.059(5) -0.003(4) 0.018(4) 0.024(4)
C22 0.058(4) 0.040(4) 0.048(4) 0.010(3) 0.016(3) 0.016(3)
C23 0.057(4) 0.039(4) 0.042(4) 0.011(3) 0.018(3) 0.012(3)
C24 0.063(4) 0.043(4) 0.047(4) 0.010(3) 0.022(4) 0.011(3)
C25 0.100(6) 0.058(5) 0.057(5) 0.007(4) 0.021(4) 0.024(4)
C26 0.058(5) 0.060(5) 0.072(5) 0.013(4) 0.009(4) -0.009(4)
C27 0.050(4) 0.036(4) 0.050(4) 0.007(3) 0.018(3) 0.009(3)
C28 0.053(4) 0.036(3) 0.045(4) 0.017(3) 0.019(3) 0.012(3)
C29 0.049(4) 0.041(4) 0.055(4) 0.015(3) 0.022(3) 0.006(3)
C30 0.063(5) 0.057(5) 0.090(6) 0.020(4) 0.026(4) -0.006(4)
C31 0.050(4) 0.087(6) 0.049(5) 0.003(5) 0.014(4) -0.003(4)
C32 0.181(11) 0.098(8) 0.058(6) 0.002(5) 0.029(7) 0.013(7)
C33 0.147(6) 0.169(7) 0.107(6) 0.045(6) 0.007(5) -0.041(6)
C34 0.141(5) 0.179(6) 0.127(5) 0.038(5) 0.006(5) -0.039(5)
C35 0.110(5) 0.173(6) 0.134(5) 0.040(5) 0.016(4) -0.034(5)
C36 0.083(4) 0.161(6) 0.130(5) 0.019(5) 0.030(4) -0.033(5)
C37 0.078(5) 0.153(7) 0.122(6) 0.007(5) 0.035(5) -0.024(5)
C38 0.077(6) 0.066(5) 0.121(7) -0.006(5) 0.056(5) -0.018(5)
C39 0.056(5) 0.063(5) 0.045(4) -0.007(4) 0.018(3) -0.010(4)
N1 0.066(4) 0.050(3) 0.046(4) -0.004(3) 0.019(3) 0.004(3)
N2 0.073(4) 0.052(4) 0.056(4) -0.001(3) 0.032(3) -0.001(3)
N3 0.093(5) 0.060(4) 0.045(4) -0.003(3) 0.014(3) -0.009(4)
N4 0.066(4) 0.060(4) 0.052(4) 0.005(3) 0.019(3) 0.003(3)
N5 0.063(4) 0.036(3) 0.064(4) -0.002(3) 0.032(3) 0.004(3)
N6 0.056(3) 0.037(3) 0.075(4) -0.009(3) 0.035(3) -0.003(3)
N7 0.068(4) 0.042(3) 0.066(4) 0.004(3) 0.030(3) 0.014(3)
N8 0.066(4) 0.046(3) 0.065(4) 0.010(3) 0.038(3) 0.013(3)
N9 0.062(4) 0.044(3) 0.042(3) 0.007(3) 0.017(3) 0.014(3)
N10 0.058(3) 0.052(3) 0.040(3) 0.002(3) 0.009(3) 0.010(3)
N11 0.042(3) 0.046(3) 0.057(4) 0.015(3) 0.008(3) 0.005(3)
N12 0.052(3) 0.037(3) 0.049(3) 0.014(2) 0.012(3) 0.004(3)
O1 0.113(5) 0.086(4) 0.059(4) 0.004(3) 0.031(3) 0.015(3)
O1W 0.128(5) 0.087(4) 0.101(4) 0.017(3) 0.083(4) 0.031(4)
O2W 0.095(5) 0.051(4) 0.078(5) 0.000 0.044(4) 0.000
O2 0.086(4) 0.070(4) 0.062(3) 0.008(3) 0.015(3) 0.005(3)
O3 0.057(3) 0.048(3) 0.063(3) -0.007(2) 0.024(2) -0.011(2)
O3W 0.072(3) 0.045(3) 0.067(3) -0.003(2) 0.037(3) -0.009(2)
O4 0.070(3) 0.051(3) 0.087(4) 0.002(3) 0.035(3) -0.006(3)
O4W 0.155(5) 0.061(3) 0.079(4) 0.017(3) 0.065(4) 0.022(3)

loop_
_atom_type_symbol
_atom_type_description
_atom_type_scat_dispersion_real
_atom_type_scat_dispersion_imag
_atom_type_scat_source
C C 0.0033 0.0016 'International Tables Vol C Tables 4.2.6.8 and 6.1.1.4'
H H 0.0000 0.0000 'International Tables Vol C Tables 4.2.6.8 and 6.1.1.4'
Ag Ag -0.8971 1.1015 'International Tables Vol C Tables 4.2.6.8 and 6.1.1.4'
N N 0.0061 0.0033 'International Tables Vol C Tables 4.2.6.8 and 6.1.1.4'
O O 0.0106 0.0060 'International Tables Vol C Tables 4.2.6.8 and 6.1.1.4'

loop_
_geom_angle_atom_site_label_1
_geom_angle_atom_site_label_2
_geom_angle_atom_site_label_3
_geom_angle
_geom_angle_site_symmetry_1
_geom_angle_site_symmetry_3
N12 Ag1 N5 135.89(19) 4_535 .
N12 Ag1 N1 104.31(18) 4_535 .
N5 Ag1 N1 113.99(19) . .
N9 Ag2 N7 156.8(2) . .
N9 Ag2 O1 101.4(2) . .
N7 Ag2 O1 101.7(2) . .
C2 C1 H1A 109.5 . .
C2 C1 H1B 109.5 . .
H1A C1 H1B 109.5 . .
C2 C1 H1C 109.5 . .
H1A C1 H1C 109.5 . .
H1B C1 H1C 109.5 . .
N1 C2 C3 111.5(6) . .
N1 C2 C1 121.0(6) . .
C3 C2 C1 127.5(7) . .
C4 C3 C2 104.2(6) . .
C4 C3 C8 128.1(6) . .
C2 C3 C8 127.6(6) . .
N2 C4 C3 106.9(6) . .
N2 C4 C5 123.3(7) . .
C3 C4 C5 129.8(7) . .
C4 C5 H5A 109.5 . .
C4 C5 H5B 109.5 . .
H5A C5 H5B 109.5 . .
C4 C5 H5C 109.5 . .
H5A C5 H5C 109.5 . .
H5B C5 H5C 109.5 . .
C7 C6 H6A 109.5 . .
C7 C6 H6B 109.5 . .
H6A C6 H6B 109.5 . .
C7 C6 H6C 109.5 . .
H6A C6 H6C 109.5 . .
H6B C6 H6C 109.5 . .
N4 C7 C8 110.5(6) . .
N4 C7 C6 121.2(7) . .
C8 C7 C6 128.3(7) . .
C9 C8 C7 105.0(6) . .
C9 C8 C3 127.4(6) . .
C7 C8 C3 127.6(6) . .
N3 C9 C8 107.2(6) . .
N3 C9 C10 122.4(6) . .
C8 C9 C10 130.5(7) . .
C9 C10 H10A 109.5 . .
C9 C10 H10B 109.5 . .
H10A C10 H10B 109.5 . .
C9 C10 H10C 109.5 . .
H10A C10 H10C 109.5 . .
H10B C10 H10C 109.5 . .
C12 C11 H11A 109.5 . .
C12 C11 H11B 109.5 . .
H11A C11 H11B 109.5 . .
C12 C11 H11C 109.5 . .
H11A C11 H11C 109.5 . .
H11B C11 H11C 109.5 . .
N6 C12 C13 106.8(5) . .
N6 C12 C11 122.3(6) . .
C13 C12 C11 130.8(6) . .
C12 C13 C14 104.9(6) . .
C12 C13 C18 128.1(6) . .
C14 C13 C18 127.1(6) . .
N5 C14 C13 110.1(6) . .
N5 C14 C15 122.2(6) . .
C13 C14 C15 127.6(6) . .
C14 C15 H15A 109.5 . .
C14 C15 H15B 109.5 . .
H15A C15 H15B 109.5 . .
C14 C15 H15C 109.5 . .
H15A C15 H15C 109.5 . .
H15B C15 H15C 109.5 . .
C17 C16 H16A 109.5 . .
C17 C16 H16B 109.5 . .
H16A C16 H16B 109.5 . .
C17 C16 H16C 109.5 . .
H16A C16 H16C 109.5 . .
H16B C16 H16C 109.5 . .
N7 C17 C18 109.5(6) . .
N7 C17 C16 121.0(6) . .
C18 C17 C16 129.5(6) . .
C19 C18 C17 105.6(5) . .
C19 C18 C13 126.4(6) . .
C17 C18 C13 127.9(6) . .
N8 C19 C18 107.3(6) . .
N8 C19 C20 120.2(6) . .
C18 C19 C20 132.5(6) . .
C19 C20 H20A 109.5 . .
C19 C20 H20B 109.5 . .
H20A C20 H20B 109.5 . .
C19 C20 H20C 109.5 . .
H20A C20 H20C 109.5 . .
H20B C20 H20C 109.5 . .
C22 C21 H21A 109.5 . .
C22 C21 H21B 109.5 . .
H21A C21 H21B 109.5 . .
C22 C21 H21C 109.5 . .
H21A C21 H21C 109.5 . .
H21B C21 H21C 109.5 . .
N10 C22 C23 107.0(5) . .
N10 C22 C21 121.5(6) . .
C23 C22 C21 131.5(6) . .
C22 C23 C24 106.1(5) . .
C22 C23 C28 127.2(6) . .
C24 C23 C28 126.7(6) . .
N9 C24 C23 109.1(5) . .
N9 C24 C25 120.5(6) . .
C23 C24 C25 130.4(6) . .
C24 C25 H25A 109.5 . .
C24 C25 H25B 109.5 . .
H25A C25 H25B 109.5 . .
C24 C25 H25C 109.5 . .
H25A C25 H25C 109.5 . .
H25B C25 H25C 109.5 . .
C27 C26 H26A 109.5 . .
C27 C26 H26B 109.5 . .
H26A C26 H26B 109.5 . .
C27 C26 H26C 109.5 . .
H26A C26 H26C 109.5 . .
H26B C26 H26C 109.5 . .
N12 C27 C28 109.0(5) . .
N12 C27 C26 121.7(5) . .
C28 C27 C26 129.3(6) . .
C29 C28 C27 105.5(5) . .
C29 C28 C23 127.8(5) . .
C27 C28 C23 126.7(6) . .
N11 C29 C28 107.5(5) . .
N11 C29 C30 121.1(6) . .
C28 C29 C30 131.4(6) . .
C29 C30 H30A 109.5 . .
C29 C30 H30B 109.5 . .
H30A C30 H30B 109.5 . .
C29 C30 H30C 109.5 . .
H30A C30 H30C 109.5 . .
H30B C30 H30C 109.5 . .
O2 C31 O1 124.5(7) . .
O2 C31 C32 120.9(8) . .
O1 C31 C32 114.6(8) . .
C33 C32 C31 115.2(9) . .
C33 C32 H32A 108.5 . .
C31 C32 H32A 108.5 . .
C33 C32 H32B 108.5 . .
C31 C32 H32B 108.5 . .
H32A C32 H32B 107.5 . .
C32 C33 C34 117.7(12) . .
C32 C33 H33A 107.9 . .
C34 C33 H33A 107.9 . .
C32 C33 H33B 107.9 . .
C34 C33 H33B 107.9 . .
H33A C33 H33B 107.2 . .
C35 C34 C33 113.3(11) . .
C35 C34 H34A 108.9 . .
C33 C34 H34A 108.9 . .
C35 C34 H34B 108.9 . .
C33 C34 H34B 108.9 . .
H34A C34 H34B 107.7 . .
C34 C35 C36 117.5(11) . .
C34 C35 H35A 107.9 . .
C36 C35 H35A 107.9 . .
C34 C35 H35B 107.9 . .
C36 C35 H35B 107.9 . .
H35A C35 H35B 107.2 . .
C37 C36 C35 107.2(9) . .
C37 C36 H36A 110.3 . .
C35 C36 H36A 110.3 . .
C37 C36 H36B 110.3 . .
C35 C36 H36B 110.3 . .
H36A C36 H36B 108.5 . .
C38 C37 C36 114.3(9) . .
C38 C37 H37A 108.7 . .
C36 C37 H37A 108.7 . .
C38 C37 H37B 108.7 . .
C36 C37 H37B 108.7 . .
H37A C37 H37B 107.6 . .
C37 C38 C39 120.1(7) . .
C37 C38 H38A 107.3 . .
C39 C38 H38A 107.3 . .
C37 C38 H38B 107.3 . .
C39 C38 H38B 107.3 . .
H38A C38 H38B 106.9 . .
O4 C39 O3 123.6(6) . .
O4 C39 C38 120.9(7) . .
O3 C39 C38 115.4(7) . .
C2 N1 N2 104.1(5) . .
C2 N1 Ag1 138.5(5) . .
N2 N1 Ag1 115.4(4) . .
C4 N2 N1 113.3(6) . .
C4 N2 H2 123.3 . .
N1 N2 H2 123.3 . .
C9 N3 N4 111.4(6) . .
C9 N3 H3 124.3 . .
N4 N3 H3 124.3 . .
C7 N4 N3 106.0(5) . .
C14 N5 N6 106.1(5) . .
C14 N5 Ag1 126.4(4) . .
N6 N5 Ag1 120.5(4) . .
C12 N6 N5 112.1(5) . .
C12 N6 H6 123.9 . .
N5 N6 H6 123.9 . .
C17 N7 N8 106.5(5) . .
C17 N7 Ag2 128.8(5) . .
N8 N7 Ag2 124.1(4) . .
C19 N8 N7 111.1(6) . .
C19 N8 H8 124.4 . .
N7 N8 H8 124.4 . .
N10 N9 C24 106.1(5) . .
N10 N9 Ag2 121.5(4) . .
C24 N9 Ag2 131.2(4) . .
C22 N10 N9 111.6(5) . .
C22 N10 H10 124.2 . .
N9 N10 H10 124.2 . .
C29 N11 N12 112.1(5) . .
C29 N11 H11 123.9 . .
N12 N11 H11 123.9 . .
C27 N12 N11 105.9(5) . .
C27 N12 Ag1 134.6(4) . 4_565
N11 N12 Ag1 119.2(4) . 4_565
C31 O1 Ag2 134.1(5) . .
H1WA O1W H1WB 108.2 . .
H3WA O3W H3WB 108.7 . .
H4WA O4W H4WB 109.7 . .

loop_
_geom_bond_atom_site_label_1
_geom_bond_atom_site_label_2
_geom_bond_distance
_geom_bond_site_symmetry_2
Ag1 N12 2.203(5) 4_535
Ag1 N5 2.213(5) .
Ag1 N1 2.399(5) .
Ag2 N9 2.117(5) .
Ag2 N7 2.130(5) .
Ag2 O1 2.426(6) .
C1 C2 1.501(9) .
C1 H1A 0.9600 .
C1 H1B 0.9600 .
C1 H1C 0.9600 .
C2 N1 1.329(8) .
C2 C3 1.415(9) .
C3 C4 1.388(9) .
C3 C8 1.473(9) .
C4 N2 1.325(8) .
C4 C5 1.490(9) .
C5 H5A 0.9600 .
C5 H5B 0.9600 .
C5 H5C 0.9600 .
C6 C7 1.496(9) .
C6 H6A 0.9600 .
C6 H6B 0.9600 .
C6 H6C 0.9600 .
C7 N4 1.342(8) .
C7 C8 1.408(9) .
C8 C9 1.400(9) .
C9 N3 1.347(8) .
C9 C10 1.488(10) .
C10 H10A 0.9600 .
C10 H10B 0.9600 .
C10 H10C 0.9600 .
C11 C12 1.519(9) .
C11 H11A 0.9600 .
C11 H11B 0.9600 .
C11 H11C 0.9600 .
C12 N6 1.337(7) .
C12 C13 1.381(9) .
C13 C14 1.427(8) .
C13 C18 1.480(8) .
C14 N5 1.316(8) .
C14 C15 1.514(9) .
C15 H15A 0.9600 .
C15 H15B 0.9600 .
C15 H15C 0.9600 .
C16 C17 1.486(9) .
C16 H16A 0.9600 .
C16 H16B 0.9600 .
C16 H16C 0.9600 .
C17 N7 1.337(8) .
C17 C18 1.406(8) .
C18 C19 1.374(9) .
C19 N8 1.345(7) .
C19 C20 1.507(9) .
C20 H20A 0.9600 .
C20 H20B 0.9600 .
C20 H20C 0.9600 .
C21 C22 1.499(9) .
C21 H21A 0.9600 .
C21 H21B 0.9600 .
C21 H21C 0.9600 .
C22 N10 1.342(7) .
C22 C23 1.392(8) .
C23 C24 1.398(8) .
C23 C28 1.479(8) .
C24 N9 1.365(7) .
C24 C25 1.498(9) .
C25 H25A 0.9600 .
C25 H25B 0.9600 .
C25 H25C 0.9600 .
C26 C27 1.500(9) .
C26 H26A 0.9600 .
C26 H26B 0.9600 .
C26 H26C 0.9600 .
C27 N12 1.346(7) .
C27 C28 1.430(8) .
C28 C29 1.362(8) .
C29 N11 1.342(7) .
C29 C30 1.513(8) .
C30 H30A 0.9600 .
C30 H30B 0.9600 .
C30 H30C 0.9600 .
C31 O2 1.245(9) .
C31 O1 1.249(9) .
C31 C32 1.531(11) .
C32 C33 1.393(15) .
C32 H32A 0.9700 .
C32 H32B 0.9700 .
C33 C34 1.570(15) .
C33 H33A 0.9700 .
C33 H33B 0.9700 .
C34 C35 1.414(8) .
C34 H34A 0.9700 .
C34 H34B 0.9700 .
C35 C36 1.530(14) .
C35 H35A 0.9700 .
C35 H35B 0.9700 .
C36 C37 1.526(12) .
C36 H36A 0.9700 .
C36 H36B 0.9700 .
C37 C38 1.451(11) .
C37 H37A 0.9700 .
C37 H37B 0.9700 .
C38 C39 1.532(10) .
C38 H38A 0.9700 .
C38 H38B 0.9700 .
C39 O4 1.244(8) .
C39 O3 1.277(8) .
N1 N2 1.363(7) .
N2 H2 0.8600 .
N3 N4 1.366(7) .
N3 H3 0.8600 .
N5 N6 1.357(7) .
N6 H6 0.8600 .
N7 N8 1.351(7) .
N8 H8 0.8600 .
N9 N10 1.354(7) .
N10 H10 0.8600 .
N11 N12 1.348(6) .
N11 H11 0.8600 .
N12 Ag1 2.203(5) 4_565
O1W H1WA 0.8499 .
O1W H1WB 0.8501 .
O2W H2W 0.8500 .
O3W H3WA 0.8504 .
O3W H3WB 0.8500 .
O4W H4WA 0.8500 .
O4W H4WB 0.8501 .

loop_
_geom_hbond_atom_site_label_D
_geom_hbond_atom_site_label_H
_geom_hbond_atom_site_label_A
_geom_hbond_distance_DH
_geom_hbond_distance_HA
_geom_hbond_distance_DA
_geom_hbond_angle_DHA
_geom_hbond_site_symmetry_A
N2 H2 O3 0.86 1.99 2.845(7) 169.4 5_666
N3 H3 O3W 0.86 1.99 2.853(7) 177.2 1_545
N6 H6 O3W 0.86 1.92 2.764(7) 166.2 5_666
N8 H8 O1W 0.86 1.88 2.713(7) 161.6 .
N10 H10 O2 0.86 1.85 2.697(7) 167.4 .
N11 H11 O3 0.86 1.97 2.816(7) 169.0 8_475
O1W H1WA O2 0.85 1.97 2.813(8) 170.4 7_566
O1W H1WB O1 0.85 1.87 2.717(8) 170.3 .
O2W H2W O4W 0.85 1.97 2.795(6) 163.9 .
O3W H3WA O2W 0.85 1.94 2.776(5) 166.8 .
O3W H3WB O4 0.85 1.86 2.687(7) 165.7 .
O4W H4WA N4 0.85 2.06 2.884(7) 162.8 1_565
O4W H4WA N3 0.85 2.63 3.443(8) 159.4 1_565
O4W H4WB O3 0.85 1.99 2.834(7) 174.8 1_545
